data_1518044
loop_
_publ_author_name
'Merlo, F'

_publ_section_title
;
 The crystal structure of Sr2Pb3 and Sr3Pb5'
;
_journal_name_full 'Revue de Chimie Minerale'
_journal_page_first 78
_journal_page_last 84
_journal_volume 21
_journal_year 1984
_chemical_formula_sum 'Pb5 Sr3'
_chemical_formula_weight 1298.86
_space_group_IT_number 127
_symmetry_cell_setting tetragonal
_symmetry_Int_Tables_number 127
_symmetry_space_group_name_Hall '-P 4 2ab'
_symmetry_space_group_name_H-M 'P 4/m b m'
_cell_angle_alpha 90
_cell_angle_beta 90
_cell_angle_gamma 90
_cell_formula_units_Z 5
_cell_length_a 16.17(2)
_cell_length_b 16.17(2)
_cell_length_c 4.886(3)
_cell_volume 1278(2)
_diffrn_ambient_temperature 293
_diffrn_radiation_probe x-ray
_diffrn_radiation_type MoK\a
_diffrn_radiation_wavelength 0.71069
_exptl_absorpt_coefficient_mu 91.613
_exptl_crystal_density_diffrn 7.931
_exptl_crystal_F_000 2462
_refine_ls_number_reflns 858
_refine_ls_R_factor_gt 0.049
_refine_ls_wR_factor_gt 0.052
_cod_data_source_file RCM-1984-21-78-84-2.cif
_cod_data_source_block Sr3Pb5
_cod_original_cell_volume 200
_cod_database_code 1518044

loop_
_symmetry_equiv_pos_site_id
_symmetry_equiv_pos_as_xyz
1 x,y,z
2 -y,x,z
3 -x,-y,z
4 y,-x,z
5 1/2+x,1/2-y,-z
6 1/2+y,1/2+x,-z
7 1/2-x,1/2+y,-z
8 1/2-y,1/2-x,-z
9 -x,-y,-z
10 y,-x,-z
11 x,y,-z
12 -y,x,-z
13 1/2-x,1/2+y,z
14 1/2-y,1/2-x,z
15 1/2+x,1/2-y,z
16 1/2+y,1/2+x,z

loop_
_atom_site_aniso_label
_atom_site_aniso_U_11
_atom_site_aniso_U_22
_atom_site_aniso_U_33
_atom_site_aniso_U_23
_atom_site_aniso_U_13
_atom_site_aniso_U_12
Pb1 0.038(4) 0.040(4) 0.019(3) 0.0000 0.0000 -0.017(5)
Pb2 0.044(5) 0.085(7) 0.022(4) 0.0000 0.0000 -0.005(5)
Pb3 0.060(5) 0.060(5) 0.033(4) 0.0000 0.0000 0.036(7)
Pb4 0.048(7) 0.048(7) 0.030(8) 0.0000 0.0000 0.0000

loop_
_atom_site_label
_atom_site_type_symbol
_atom_site_thermal_displace_type
_atom_site_fract_x
_atom_site_fract_y
_atom_site_fract_z
_atom_site_occupancy
_atom_site_U_iso_or_equiv
Pb1 Pb Uani 0.1714(5) 0.1134(4) 0.50000 1.000 0.032(2)
Pb2 Pb Uani 0.4758(6) 0.1598(6) 0.50000 1.000 0.050(3)
Pb3 Pb Uani 0.3088(5) 0.8088(5) 0.50000 1.000 0.051(3)
Pb4 Pb Uani 0.00000 0.00000 0.50000 1.000 0.042(4)
Pb5 Pb Uiso 0.3942(10) 0.8942(10) 0.00000 0.38(4) 0.023(4)
Sr3 Sr Uiso 0.4522(16) 0.9522(16) 0.00000 0.52(12) 0.019(9)
Sr1 Sr Uiso 0.0402(9) 0.1789(14) 0.00000 1.000 0.040(4)
Sr2 Sr Uiso 0.1923(9) 0.6923(9) 0.00000 1.000 0.022(5)

loop_
_atom_type_symbol
_atom_type_description
_atom_type_scat_dispersion_real
_atom_type_scat_dispersion_imag
_atom_type_scat_source
Pb Pb -3.3944 10.1111 ' International Tables Vol C Tables 4.2.6.8 and 6.1.1.4'
Sr Sr -1.5307 3.2498 ' International Tables Vol C Tables 4.2.6.8 and 6.1.1.4'
